data_4114602
loop_
_publ_author_name
'Akira Onoda'
'Yusuke Yamada'
'Taka-aki Okamura'
'Mototsugu Doi'
'Hitoshi Yamamoto'
'Norikazu Ueyama'

_publ_section_title
;
 Synthesis of Zigzag-Chain and Cyclic-Octanuclear Calcium Complexes and
 Hexanuclear Bulky Aryl-Phosphate Sodium Complexes with Ortho-Amide
 Groups: Structural Transformation Involving a Network of Inter- and
 Intramolecular Hydrogen Bonds
;
_journal_name_full 'Journal of the American Chemical Society'
_journal_page_first 1052
_journal_page_last 1059
_journal_paper_doi 10.1021/ja011457r
_journal_volume 124
_journal_year 2002
_chemical_formula_sum 'C28 H36 N3 O6 P'
_chemical_formula_weight 541.57
_chemical_name_systematic
; 
 ? 
;
_space_group_IT_number 61
_symmetry_cell_setting orthorhombic
_symmetry_Int_Tables_number 61
_symmetry_space_group_name_Hall '-P 2ac 2ab'
_symmetry_space_group_name_H-M 'P b c a'
_atom_sites_solution_hydrogens geom
_atom_sites_solution_primary direct
_atom_sites_solution_secondary difmap
_audit_creation_method SHELXL-97
_cell_angle_alpha 90.00
_cell_angle_beta 90.00
_cell_angle_gamma 90.00
_cell_formula_units_Z 8
_cell_length_a 18.678(6)
_cell_length_b 31.752(11)
_cell_length_c 9.380(6)
_cell_measurement_temperature 296
_cell_volume 5563(4)
_computing_structure_refinement 'SHELXL-97 (Sheldrick, 1997)'
_computing_structure_solution 'SHELXS-97 (Sheldrick, 1990)'
_diffrn_ambient_temperature 296
_diffrn_measured_fraction_theta_full 0.800
_diffrn_measured_fraction_theta_max 0.800
_diffrn_radiation_monochromator graphite
_diffrn_radiation_source 'fine-focus sealed tube'
_diffrn_radiation_type MoK\a
_diffrn_radiation_wavelength 0.71069
_diffrn_reflns_av_R_equivalents 0.0000
_diffrn_reflns_av_sigmaI/netI 0.3040
_diffrn_reflns_limit_h_max 0
_diffrn_reflns_limit_h_min -24
_diffrn_reflns_limit_k_max 41
_diffrn_reflns_limit_k_min 0
_diffrn_reflns_limit_l_max 11
_diffrn_reflns_limit_l_min 0
_diffrn_reflns_number 5806
_diffrn_reflns_theta_full 27.53
_diffrn_reflns_theta_max 27.53
_diffrn_reflns_theta_min 2.51
_exptl_absorpt_coefficient_mu 0.145
_exptl_crystal_density_diffrn 1.293
_exptl_crystal_F_000 2304
_refine_diff_density_max 0.242
_refine_diff_density_min -0.389
_refine_diff_density_rms 0.061
_refine_ls_extinction_method none
_refine_ls_goodness_of_fit_ref 0.929
_refine_ls_hydrogen_treatment mixed
_refine_ls_matrix_type full
_refine_ls_number_parameters 344
_refine_ls_number_reflns 5132
_refine_ls_number_restraints 0
_refine_ls_restrained_S_all 0.929
_refine_ls_R_factor_all 0.3211
_refine_ls_R_factor_gt 0.0533
_refine_ls_shift/su_max 0.001
_refine_ls_shift/su_mean 0.000
_refine_ls_structure_factor_coef Fsqd
_refine_ls_weighting_details 'calc w=1/[\s^2^(Fo^2^)+(0.1000P)^2^+0.0000P] where P=(Fo^2^+2Fc^2^)/3'
_refine_ls_weighting_scheme calc
_refine_ls_wR_factor_gt 0.1633
_refine_ls_wR_factor_ref 0.2483
_reflns_number_gt 1332
_reflns_number_total 5132
_reflns_threshold_expression >2sigma(I)
_cod_data_source_file ja011457r_3.cif
_cod_data_source_block shelxl
_cod_database_code 4114602

loop_
_symmetry_equiv_pos_as_xyz
'x, y, z'
'x+1/2, -y+1/2, -z'
'-x, y+1/2, -z+1/2'
'-x+1/2, -y, z+1/2'
'-x, -y, -z'
'-x-1/2, y-1/2, z'
'x, -y-1/2, z-1/2'
'x-1/2, y, -z-1/2'

loop_
_atom_site_label
_atom_site_type_symbol
_atom_site_fract_x
_atom_site_fract_y
_atom_site_fract_z
_atom_site_U_iso_or_equiv
_atom_site_adp_type
_atom_site_occupancy
_atom_site_symmetry_multiplicity
_atom_site_calc_flag
_atom_site_refinement_flags
P1 P 0.51275(9) 0.06579(5) 0.0061(2) 0.0422(5) Uani 1 1 d .
O1 O 0.5337(3) 0.23815(16) -0.1168(7) 0.0852(19) Uani 1 1 d .
O2 O 0.2690(4) 0.1038(2) 0.3489(7) 0.113(3) Uani 1 1 d .
O10 O 0.4475(2) 0.09874(14) -0.0321(5) 0.0419(12) Uani 1 1 d .
O11 O 0.5151(3) 0.04078(14) -0.1356(5) 0.0536(13) Uani 1 1 d .
H3 H 0.5093 0.0156 -0.1191 0.064 Uiso 1 1 calc R
O12 O 0.5776(2) 0.09114(14) 0.0319(6) 0.0611(15) Uani 1 1 d .
O13 O 0.4862(3) 0.03881(14) 0.1275(5) 0.0515(13) Uani 1 1 d .
N1 N 0.5353(3) 0.17133(18) -0.0351(6) 0.0538(17) Uani 1 1 d .
H1 H 0.5585 0.1479 -0.0389 0.065 Uiso 1 1 calc R
N2 N 0.3387(3) 0.09120(18) 0.1595(6) 0.0521(16) Uani 1 1 d .
H2 H 0.3498 0.0723 0.0977 0.063 Uiso 1 1 calc R
N3 N 0.5305(3) 0.11351(18) 0.4915(6) 0.0539(16) Uani 1 1 d .
C11 C 0.4311(4) 0.1335(2) 0.0515(8) 0.0443(18) Uani 1 1 d .
C12 C 0.4697(4) 0.1705(2) 0.0405(8) 0.053(2) Uani 1 1 d .
C13 C 0.4470(5) 0.2057(3) 0.1130(9) 0.072(3) Uani 1 1 d .
H4 H 0.4728 0.2307 0.1074 0.087 Uiso 1 1 calc R
C14 C 0.3860(5) 0.2036(3) 0.1936(10) 0.084(3) Uani 1 1 d .
H5 H 0.3698 0.2278 0.2391 0.100 Uiso 1 1 calc R
C15 C 0.3480(4) 0.1671(3) 0.2094(9) 0.069(2) Uani 1 1 d .
H6 H 0.3069 0.1665 0.2655 0.083 Uiso 1 1 calc R
C16 C 0.3717(4) 0.1310(2) 0.1402(8) 0.0493(19) Uani 1 1 d .
C17 C 0.5665(5) 0.2051(2) -0.1032(8) 0.059(2) Uani 1 1 d .
C18 C 0.2927(4) 0.0791(3) 0.2602(9) 0.062(2) Uani 1 1 d .
C21 C 0.6398(4) 0.1986(2) -0.1587(9) 0.058(2) Uani 1 1 d .
C22 C 0.6624(6) 0.2239(3) -0.2703(10) 0.083(3) Uani 1 1 d .
H7 H 0.6316 0.2443 -0.3063 0.099 Uiso 1 1 calc R
C23 C 0.7286(7) 0.2194(4) -0.3283(11) 0.097(3) Uani 1 1 d .
H8 H 0.7431 0.2368 -0.4028 0.116 Uiso 1 1 calc R
C24 C 0.7740(6) 0.1892(4) -0.2766(14) 0.106(4) Uani 1 1 d .
H9 H 0.8189 0.1855 -0.3176 0.127 Uiso 1 1 calc R
C25 C 0.7530(5) 0.1640(3) -0.1629(13) 0.096(3) Uani 1 1 d .
H10 H 0.7846 0.1442 -0.1254 0.115 Uiso 1 1 calc R
C26 C 0.6860(5) 0.1682(3) -0.1063(9) 0.071(2) Uani 1 1 d .
H11 H 0.6714 0.1506 -0.0326 0.085 Uiso 1 1 calc R
C31 C 0.2734(4) 0.0338(2) 0.2668(8) 0.049(2) Uani 1 1 d .
C32 C 0.2101(4) 0.0237(3) 0.3364(8) 0.057(2) Uani 1 1 d .
H12 H 0.1825 0.0446 0.3785 0.069 Uiso 1 1 calc R
C33 C 0.1885(5) -0.0182(3) 0.3421(9) 0.072(3) Uani 1 1 d .
H13 H 0.1464 -0.0252 0.3893 0.086 Uiso 1 1 calc R
C34 C 0.2283(5) -0.0495(3) 0.2797(8) 0.069(2) Uani 1 1 d .
H14 H 0.2123 -0.0772 0.2817 0.083 Uiso 1 1 calc R
C35 C 0.2920(5) -0.0396(3) 0.2140(9) 0.066(2) Uani 1 1 d .
H15 H 0.3202 -0.0606 0.1738 0.079 Uiso 1 1 calc R
C36 C 0.3136(4) 0.0021(3) 0.2086(8) 0.053(2) Uani 1 1 d .
H16 H 0.3566 0.0087 0.1642 0.063 Uiso 1 1 calc R
C41 C 0.5858(5) 0.0830(3) 0.5473(8) 0.069(3) Uani 1 1 d .
H17 H 0.6274 0.0990 0.5780 0.083 Uiso 1 1 calc R
H18 H 0.5663 0.0690 0.6306 0.083 Uiso 1 1 calc R
C42 C 0.6095(6) 0.0506(3) 0.4448(11) 0.123(4) Uani 1 1 d .
H19 H 0.6449 0.0329 0.4889 0.147 Uiso 1 1 calc R
H20 H 0.6298 0.0640 0.3624 0.147 Uiso 1 1 calc R
H21 H 0.5693 0.0337 0.4166 0.147 Uiso 1 1 calc R
C43 C 0.5586(5) 0.1367(3) 0.3619(9) 0.085(3) Uani 1 1 d .
H22 H 0.5221 0.1564 0.3307 0.102 Uiso 1 1 calc R
H23 H 0.5654 0.1164 0.2858 0.102 Uiso 1 1 calc R
C44 C 0.6281(5) 0.1609(3) 0.3807(11) 0.114(4) Uani 1 1 d .
H24 H 0.6226 0.1811 0.4560 0.136 Uiso 1 1 calc R
H25 H 0.6397 0.1752 0.2936 0.136 Uiso 1 1 calc R
H26 H 0.6658 0.1416 0.4045 0.136 Uiso 1 1 calc R
C45 C 0.5149(5) 0.1440(3) 0.6124(9) 0.075(3) Uani 1 1 d .
H27 H 0.5590 0.1582 0.6381 0.090 Uiso 1 1 calc R
H28 H 0.4993 0.1280 0.6949 0.090 Uiso 1 1 calc R
C46 C 0.4584(5) 0.1772(3) 0.5783(11) 0.099(3) Uani 1 1 d .
H29 H 0.4520 0.1953 0.6593 0.119 Uiso 1 1 calc R
H30 H 0.4139 0.1635 0.5563 0.119 Uiso 1 1 calc R
H31 H 0.4737 0.1936 0.4979 0.119 Uiso 1 1 calc R
C47 C 0.4621(4) 0.0910(3) 0.4440(9) 0.066(2) Uani 1 1 d .
H32 H 0.4294 0.1117 0.4044 0.080 Uiso 1 1 calc R
H33 H 0.4740 0.0713 0.3688 0.080 Uiso 1 1 calc R
C48 C 0.4249(5) 0.0679(3) 0.5602(10) 0.101(3) Uani 1 1 d .
H34 H 0.4565 0.0470 0.5993 0.121 Uiso 1 1 calc R
H35 H 0.3829 0.0544 0.5227 0.121 Uiso 1 1 calc R
H36 H 0.4112 0.0873 0.6338 0.121 Uiso 1 1 calc R

loop_
_atom_site_aniso_label
_atom_site_aniso_U_11
_atom_site_aniso_U_22
_atom_site_aniso_U_33
_atom_site_aniso_U_23
_atom_site_aniso_U_13
_atom_site_aniso_U_12
P1 0.0488(10) 0.0314(8) 0.0463(11) -0.0008(11) -0.0015(11) 0.0012(9)
O1 0.105(5) 0.044(4) 0.106(5) 0.026(3) 0.010(4) 0.013(3)
O2 0.133(6) 0.082(5) 0.125(6) -0.032(4) 0.079(5) -0.007(4)
O10 0.040(3) 0.040(3) 0.045(3) -0.005(3) -0.005(2) 0.002(2)
O11 0.083(4) 0.034(3) 0.043(3) -0.001(2) 0.013(3) 0.002(3)
O12 0.052(3) 0.040(3) 0.092(4) -0.001(3) -0.013(3) -0.001(2)
O13 0.081(3) 0.042(3) 0.032(3) 0.001(2) 0.005(3) 0.007(3)
N1 0.064(4) 0.030(3) 0.067(5) -0.007(3) -0.004(4) 0.007(3)
N2 0.059(4) 0.047(4) 0.050(4) -0.011(3) 0.015(3) -0.005(3)
N3 0.068(4) 0.058(4) 0.036(4) -0.008(3) 0.001(4) -0.002(3)
C11 0.060(5) 0.031(4) 0.042(4) -0.003(4) -0.001(4) 0.004(4)
C12 0.059(5) 0.037(5) 0.065(6) -0.001(4) 0.001(4) 0.016(4)
C13 0.089(7) 0.038(5) 0.090(7) 0.007(5) 0.023(6) 0.002(5)
C14 0.098(8) 0.049(6) 0.104(8) -0.019(5) 0.029(7) 0.009(5)
C15 0.071(6) 0.057(5) 0.079(6) -0.009(5) 0.020(5) 0.011(5)
C16 0.056(5) 0.041(4) 0.051(5) -0.002(4) 0.007(4) 0.006(4)
C17 0.087(7) 0.035(5) 0.054(6) 0.008(5) -0.006(5) -0.006(5)
C18 0.049(5) 0.074(6) 0.064(6) -0.003(5) 0.015(5) 0.007(5)
C21 0.049(5) 0.053(5) 0.071(6) -0.004(5) -0.007(5) -0.006(4)
C22 0.091(8) 0.078(6) 0.078(7) 0.015(6) 0.007(6) -0.020(6)
C23 0.090(8) 0.105(9) 0.096(8) 0.004(7) 0.013(8) -0.040(7)
C24 0.075(8) 0.112(9) 0.132(11) -0.004(8) 0.013(8) -0.015(7)
C25 0.073(8) 0.072(7) 0.142(10) -0.005(7) 0.000(7) 0.000(6)
C26 0.064(6) 0.067(6) 0.081(7) -0.002(5) 0.005(5) -0.015(5)
C31 0.043(5) 0.061(5) 0.044(5) 0.004(4) 0.007(4) -0.002(5)
C32 0.045(5) 0.074(7) 0.053(6) -0.004(5) 0.003(4) 0.007(5)
C33 0.079(7) 0.083(6) 0.053(6) 0.009(5) 0.008(5) -0.025(6)
C34 0.084(7) 0.068(6) 0.055(6) -0.007(5) -0.003(5) -0.011(6)
C35 0.064(6) 0.062(6) 0.071(6) 0.003(5) -0.004(5) 0.006(5)
C36 0.045(5) 0.060(5) 0.054(5) 0.003(5) 0.004(4) 0.001(5)
C41 0.081(6) 0.083(7) 0.043(5) 0.001(5) -0.006(4) 0.011(5)
C42 0.149(10) 0.115(8) 0.104(8) -0.027(7) -0.019(8) 0.068(8)
C43 0.105(8) 0.102(8) 0.048(6) 0.010(6) -0.002(5) 0.005(6)
C44 0.118(9) 0.111(8) 0.113(8) 0.019(7) 0.033(8) -0.017(8)
C45 0.081(6) 0.082(6) 0.062(6) -0.025(5) 0.005(5) -0.018(5)
C46 0.119(8) 0.069(7) 0.110(9) -0.024(6) 0.028(7) -0.003(6)
C47 0.072(6) 0.067(6) 0.060(5) -0.005(5) -0.014(5) -0.005(5)
C48 0.096(7) 0.111(8) 0.096(8) 0.017(7) -0.014(6) -0.026(7)

loop_
_atom_type_symbol
_atom_type_description
_atom_type_scat_dispersion_real
_atom_type_scat_dispersion_imag
_atom_type_scat_source
C C 0.0033 0.0016 'International Tables Vol C Tables 4.2.6.8 and 6.1.1.4'
H H 0.0000 0.0000 'International Tables Vol C Tables 4.2.6.8 and 6.1.1.4'
N N 0.0061 0.0033 'International Tables Vol C Tables 4.2.6.8 and 6.1.1.4'
O O 0.0106 0.0060 'International Tables Vol C Tables 4.2.6.8 and 6.1.1.4'
P P 0.1023 0.0942 'International Tables Vol C Tables 4.2.6.8 and 6.1.1.4'

loop_
_geom_angle_atom_site_label_1
_geom_angle_atom_site_label_2
_geom_angle_atom_site_label_3
_geom_angle
O12 P1 O13 117.1(3)
O12 P1 O11 113.4(3)
O13 P1 O11 111.5(2)
O12 P1 O10 107.3(3)
O13 P1 O10 106.3(3)
O11 P1 O10 99.2(3)
C11 O10 P1 123.1(4)
P1 O11 H3 109.5
C17 N1 C12 127.8(7)
C17 N1 H1 116.1
C12 N1 H1 116.1
C18 N2 C16 128.8(7)
C18 N2 H2 115.6
C16 N2 H2 115.6
C41 N3 C43 110.7(6)
C41 N3 C45 106.3(6)
C43 N3 C45 110.8(6)
C41 N3 C47 111.9(6)
C43 N3 C47 106.4(6)
C45 N3 C47 110.8(6)
C12 C11 O10 121.3(7)
C12 C11 C16 120.6(7)
O10 C11 C16 117.9(6)
C13 C12 C11 119.6(7)
C13 C12 N1 119.9(7)
C11 C12 N1 120.3(7)
C14 C13 C12 119.2(8)
C14 C13 H4 120.4
C12 C13 H4 120.4
C15 C14 C13 122.4(8)
C15 C14 H5 118.8
C13 C14 H5 118.8
C14 C15 C16 118.9(8)
C14 C15 H6 120.6
C16 C15 H6 120.6
C11 C16 C15 119.1(7)
C11 C16 N2 118.4(6)
C15 C16 N2 122.5(7)
O1 C17 N1 120.3(8)
O1 C17 C21 123.2(8)
N1 C17 C21 116.5(7)
O2 C18 N2 122.0(8)
O2 C18 C31 120.2(8)
N2 C18 C31 117.7(7)

loop_
_geom_bond_atom_site_label_1
_geom_bond_atom_site_label_2
_geom_bond_distance
P1 O12 1.474(5)
P1 O13 1.509(5)
P1 O11 1.549(4)
P1 O10 1.646(4)
O1 C17 1.222(8)
O2 C18 1.227(9)
O10 C11 1.387(7)
O11 H3 0.8200
N1 C17 1.378(9)
N1 C12 1.417(9)
N1 H1 0.8600
N2 C18 1.332(9)
N2 C16 1.417(8)
N2 H2 0.8600
N3 C41 1.509(9)
N3 C43 1.516(10)
N3 C45 1.520(9)
N3 C47 1.531(9)
C11 C12 1.382(9)
C11 C16 1.390(9)
C12 C13 1.376(10)
C13 C14 1.369(11)
C13 H4 0.9300
C14 C15 1.365(11)
C14 H5 0.9300
C15 C16 1.392(9)
C15 H6 0.9300
C17 C21 1.478(11)
C18 C31 1.487(10)
C21 C22 1.384(10)
C21 C26 1.387(10)
C22 C23 1.360(12)
C22 H7 0.9300
C23 C24 1.369(13)
C23 H8 0.9300
C24 C25 1.390(13)
C24 H9 0.9300
C25 C26 1.366(11)
C25 H10 0.9300
C26 H11 0.9300
C31 C36 1.369(9)
C31 C32 1.387(9)
C32 C33 1.390(10)
C32 H12 0.9300
C33 C34 1.371(11)
C33 H13 0.9300
C34 C35 1.376(11)
C34 H14 0.9300
C35 C36 1.384(10)
C35 H15 0.9300
C36 H16 0.9300
C41 C42 1.478(10)
C41 H17 0.9700
C41 H18 0.9700
C42 H19 0.9600
C42 H20 0.9600
C42 H21 0.9600
C43 C44 1.517(11)
C43 H22 0.9700
C43 H23 0.9700
C44 H24 0.9600
C44 H25 0.9600
C44 H26 0.9600
C45 C46 1.524(11)
C45 H27 0.9700
C45 H28 0.9700
C46 H29 0.9600
C46 H30 0.9600
C46 H31 0.9600
C47 C48 1.487(11)
C47 H32 0.9700
C47 H33 0.9700
C48 H34 0.9600
C48 H35 0.9600
C48 H36 0.9600

loop_
_geom_hbond_atom_site_label_D
_geom_hbond_atom_site_label_H
_geom_hbond_atom_site_label_A
_geom_hbond_site_symmetry_A
_geom_hbond_distance_DH
_geom_hbond_distance_HA
_geom_hbond_distance_DA
_geom_hbond_angle_DHA
_geom_hbond_publ_flag
N(1) H(1) O(10) . 0.860 2.596 2.829(7) 96.726 no
N(1) H(1) O(12) . 0.860 1.955 2.739(7) 150.946 no
N(2) H(2) O(10) . 0.860 2.350 2.724(7) 106.646 no
N(2) H(2) O(13) . 0.860 2.774 3.232(7) 114.912 no
O(11) H(3) O(13) 5_655 0.820 1.733 2.528(6) 162.948 no
